data_1508317
loop_
_publ_author_name
'Kang, Dongjin'
'Park, Sangjune'
'Ryu, Taekyu'
'Lee, Phil Ho'

_publ_section_title
;
 Gold-catalyzed hydrosilyloxylation driving tandem aldol and mannich
 reactions.
;
_journal_issue 15
_journal_name_full 'Organic letters'
_journal_page_first 3912
_journal_page_last 3915
_journal_paper_doi 10.1021/ol301660f
_journal_volume 14
_journal_year 2012
_chemical_formula_sum 'C38 H37 N O3 S Si'
_chemical_formula_weight 615.84
_chemical_name_systematic
;
 ?
;
_space_group_IT_number 14
_symmetry_cell_setting monoclinic
_symmetry_space_group_name_Hall '-P 2ybc'
_symmetry_space_group_name_H-M 'P 1 21/c 1'
_atom_sites_solution_hydrogens geom
_atom_sites_solution_primary direct
_atom_sites_solution_secondary difmap
_audit_creation_method SHELXL-97
_cell_angle_alpha 90.00
_cell_angle_beta 113.493(2)
_cell_angle_gamma 90.00
_cell_formula_units_Z 4
_cell_length_a 15.0916(8)
_cell_length_b 15.9436(5)
_cell_length_c 15.3361(8)
_cell_measurement_reflns_used 7691
_cell_measurement_temperature 293(2)
_cell_measurement_theta_max 27.5
_cell_measurement_theta_min 2.5
_cell_volume 3384.2(3)
_computing_cell_refinement 'HKL Scalepack (Otwinowski & Minor 1997)'
_computing_data_collection 'Collect (Bruker AXS BV, 1997-2004)'
_computing_data_reduction 'HKL Denzo and Scalepack (Otwinowski & Minor 1997)'
_computing_molecular_graphics ORTEP32
_computing_structure_refinement 'SHELXL-97 (Sheldrick, 1997)'
_computing_structure_solution 'SHELXS-97 (Sheldrick, 1990)'
_diffrn_ambient_temperature 293(2)
_diffrn_detector_area_resol_mean 9
_diffrn_measured_fraction_theta_full 0.994
_diffrn_measured_fraction_theta_max 0.994
_diffrn_measurement_device_type KappaCCD
_diffrn_measurement_method CCD
_diffrn_radiation_monochromator graphite
_diffrn_radiation_source 'fine-focus sealed tube'
_diffrn_radiation_type MoK\a
_diffrn_radiation_wavelength 0.71073
_diffrn_reflns_av_R_equivalents 0.0471
_diffrn_reflns_av_sigmaI/netI 0.0810
_diffrn_reflns_limit_h_max 19
_diffrn_reflns_limit_h_min -19
_diffrn_reflns_limit_k_max 20
_diffrn_reflns_limit_k_min -16
_diffrn_reflns_limit_l_max 19
_diffrn_reflns_limit_l_min -19
_diffrn_reflns_number 13736
_diffrn_reflns_theta_full 27.46
_diffrn_reflns_theta_max 27.46
_diffrn_reflns_theta_min 2.55
_exptl_absorpt_coefficient_mu 0.168
_exptl_absorpt_correction_T_max 0.9656
_exptl_absorpt_correction_T_min 0.9268
_exptl_absorpt_correction_type empirical
_exptl_absorpt_process_details 'R. H. Blessing, Acta Crystallogr., Sect A 1995, 51, 33-38.'
_exptl_crystal_colour colorless
_exptl_crystal_density_diffrn 1.209
_exptl_crystal_density_method 'not measured'
_exptl_crystal_description needle
_exptl_crystal_F_000 1304
_exptl_crystal_size_max 0.46
_exptl_crystal_size_mid 0.33
_exptl_crystal_size_min 0.21
_refine_diff_density_max 0.185
_refine_diff_density_min -0.233
_refine_diff_density_rms 0.038
_refine_ls_extinction_method SHELXL
_refine_ls_goodness_of_fit_ref 1.007
_refine_ls_hydrogen_treatment mixed
_refine_ls_matrix_type full
_refine_ls_number_parameters 401
_refine_ls_number_reflns 7691
_refine_ls_number_restraints 0
_refine_ls_restrained_S_all 1.007
_refine_ls_R_factor_all 0.1303
_refine_ls_R_factor_gt 0.0577
_refine_ls_shift/su_max 0.001
_refine_ls_shift/su_mean 0.000
_refine_ls_structure_factor_coef Fsqd
_refine_ls_weighting_details 'calc w=1/[\s^2^(Fo^2^)+(0.0468P)^2^+0.3972P] where P=(Fo^2^+2Fc^2^)/3'
_refine_ls_weighting_scheme calc
_refine_ls_wR_factor_gt 0.1108
_refine_ls_wR_factor_ref 0.1341
_reflns_number_gt 3997
_reflns_number_total 7691
_reflns_threshold_expression >2\s(I)
_cod_data_source_file ol301660f_si_001.cif
_cod_data_source_block import
_cod_depositor_comments
;
The following automatic conversions were performed:

'_symmetry_cell_setting' value 'Monoclinic' changed to 'monoclinic'
according to /home/saulius/struct/CIF-dictionaries/cif_core.dic
dictionary named 'cif_core.dic' version 2.4.2 from
2011-04-26.

'_exptl_absorpt_correction_type' value 'Empirical'
changed to 'empirical' according to
/home/saulius/struct/CIF-dictionaries/cif_core.dic dictionary named
'cif_core.dic' version 2.4.2 from 2011-04-26.

Automatic conversion script
Id: cif_fix_values 1891 2012-01-12 08:04:46Z andrius 
;
_cod_original_sg_symbol_H-M 'P 21/c'
_cod_database_code 1508317

loop_
_symmetry_equiv_pos_as_xyz
'x, y, z'
'-x, y+1/2, -z+1/2'
'-x, -y, -z'
'x, -y-1/2, z-1/2'

loop_
_atom_site_label
_atom_site_type_symbol
_atom_site_fract_x
_atom_site_fract_y
_atom_site_fract_z
_atom_site_U_iso_or_equiv
_atom_site_adp_type
_atom_site_occupancy
_atom_site_symmetry_multiplicity
_atom_site_calc_flag
_atom_site_refinement_flags
C4 C 0.39336(18) 0.41159(14) 0.31271(17) 0.0510(6) Uani 1 1 d .
O1 O 0.46753(12) 0.40387(9) 0.49619(11) 0.0594(5) Uani 1 1 d .
O2 O 0.29808(13) 0.35894(9) 0.40992(13) 0.0679(5) Uani 1 1 d .
N1 N 0.33931(16) 0.50793(13) 0.43033(14) 0.0458(5) Uani 1 1 d .
C5 C 0.4689(2) 0.45670(17) 0.3066(2) 0.0648(7) Uani 1 1 d .
H5 H 0.5138 0.4830 0.3601 0.078 Uiso 1 1 calc R
C1 C 0.4117(3) 0.4244(2) 0.1401(2) 0.0875(10) Uani 1 1 d .
C2 C 0.3394(3) 0.3784(2) 0.1476(2) 0.0846(10) Uani 1 1 d .
H2 H 0.2965 0.3505 0.0942 0.101 Uiso 1 1 calc R
C3 C 0.3273(2) 0.37159(15) 0.2331(2) 0.0678(8) Uani 1 1 d .
H3 H 0.2763 0.3410 0.2365 0.081 Uiso 1 1 calc R
C6 C 0.4770(2) 0.4624(2) 0.2202(2) 0.0821(9) Uani 1 1 d .
H6 H 0.5280 0.4926 0.2163 0.099 Uiso 1 1 calc R
C7 C 0.4192(3) 0.4348(3) 0.0444(3) 0.1423(17) Uani 1 1 d .
H7A H 0.4742 0.4690 0.0522 0.213 Uiso 1 1 calc R
H7B H 0.3616 0.4611 0.0002 0.213 Uiso 1 1 calc R
H7C H 0.4265 0.3807 0.0206 0.213 Uiso 1 1 calc R
C8 C 0.23981(16) 0.53730(12) 0.37496(15) 0.0418(6) Uani 1 1 d .
H8 H 0.1960 0.5005 0.3902 0.050 Uiso 1 1 calc R
C13 C 0.2326(2) 0.57709(16) 0.12752(19) 0.0640(7) Uani 1 1 d .
H13 H 0.2671 0.6072 0.0994 0.077 Uiso 1 1 calc R
C14 C 0.25987(19) 0.57965(14) 0.22475(17) 0.0518(6) Uani 1 1 d .
H14 H 0.3126 0.6122 0.2618 0.062 Uiso 1 1 calc R
C9 C 0.21005(16) 0.53456(13) 0.26842(16) 0.0443(6) Uani 1 1 d .
C10 C 0.13148(19) 0.48689(15) 0.21161(19) 0.0617(7) Uani 1 1 d .
H10 H 0.0969 0.4563 0.2392 0.074 Uiso 1 1 calc R
C12 C 0.1543(2) 0.52967(19) 0.0726(2) 0.0770(9) Uani 1 1 d .
H12 H 0.1352 0.5282 0.0070 0.092 Uiso 1 1 calc R
C11 C 0.1040(2) 0.48445(19) 0.1141(2) 0.0771(9) Uani 1 1 d .
H11 H 0.0514 0.4521 0.0765 0.093 Uiso 1 1 calc R
C15 C 0.22915(17) 0.62643(13) 0.40872(16) 0.0460(6) Uani 1 1 d .
H15 H 0.2666 0.6645 0.3864 0.055 Uiso 1 1 calc R
C17 C 0.1085(2) 0.74654(17) 0.3805(2) 0.0888(10) Uani 1 1 d .
H17A H 0.1344 0.7570 0.4484 0.107 Uiso 1 1 calc R
H17B H 0.1448 0.7805 0.3537 0.107 Uiso 1 1 calc R
C16 C 0.12305(19) 0.65528(15) 0.36396(18) 0.0600(7) Uani 1 1 d .
H16A H 0.0979 0.6451 0.2960 0.072 Uiso 1 1 calc R
H16B H 0.0858 0.6215 0.3898 0.072 Uiso 1 1 calc R
O3 O 0.22654(12) 0.57757(9) 0.55476(11) 0.0513(4) Uani 1 1 d .
C19 C 0.26733(17) 0.63417(13) 0.51449(17) 0.0451(6) Uani 1 1 d .
C20 C 0.0048(3) 0.7736(2) 0.3379(2) 0.1340(17) Uani 1 1 d .
H20A H 0.0007 0.8322 0.3501 0.201 Uiso 1 1 calc R
H20B H -0.0312 0.7418 0.3658 0.201 Uiso 1 1 calc R
H20C H -0.0213 0.7640 0.2705 0.201 Uiso 1 1 calc R
C21 C 0.33027(18) 0.69257(14) 0.56548(17) 0.0511(6) Uani 1 1 d .
H21 H 0.3563 0.7272 0.5329 0.061 Uiso 1 1 calc R
C23 C 0.31415(18) 0.66938(13) 0.71965(17) 0.0483(6) Uani 1 1 d .
C22 C 0.36216(18) 0.70723(13) 0.66776(17) 0.0485(6) Uani 1 1 d .
C27 C 0.44070(19) 0.76047(15) 0.7140(2) 0.0629(7) Uani 1 1 d .
H27 H 0.4718 0.7859 0.6794 0.075 Uiso 1 1 calc R
C24 C 0.3492(2) 0.68565(15) 0.81724(19) 0.0607(7) Uani 1 1 d .
H24 H 0.3196 0.6602 0.8532 0.073 Uiso 1 1 calc R
C25 C 0.4269(2) 0.73874(17) 0.8616(2) 0.0682(8) Uani 1 1 d .
H25 H 0.4482 0.7494 0.9264 0.082 Uiso 1 1 calc R
C26 C 0.4723(2) 0.77551(17) 0.8098(2) 0.0689(8) Uani 1 1 d .
H26 H 0.5248 0.8108 0.8397 0.083 Uiso 1 1 calc R
C28 C 0.09149(18) 0.64926(14) 0.62054(17) 0.0507(6) Uani 1 1 d .
C29 C 0.0819(2) 0.73562(15) 0.62053(18) 0.0606(7) Uani 1 1 d .
H29 H 0.1371 0.7687 0.6451 0.073 Uiso 1 1 calc R
C30 C 0.0065(2) 0.60236(17) 0.5833(2) 0.0692(8) Uani 1 1 d .
H30 H 0.0102 0.5442 0.5820 0.083 Uiso 1 1 calc R
C31 C -0.0825(2) 0.6405(2) 0.5485(2) 0.0859(10) Uani 1 1 d .
H31 H -0.1382 0.6080 0.5241 0.103 Uiso 1 1 calc R
C32 C -0.0897(2) 0.7259(2) 0.5495(2) 0.0883(10) Uani 1 1 d .
H32 H -0.1502 0.7514 0.5262 0.106 Uiso 1 1 calc R
C33 C -0.0077(2) 0.77384(19) 0.5850(2) 0.0795(9) Uani 1 1 d .
H33 H -0.0123 0.8320 0.5852 0.095 Uiso 1 1 calc R
C34 C 0.2175(2) 0.49662(14) 0.71400(18) 0.0572(7) Uani 1 1 d .
C35 C 0.2708(2) 0.43096(16) 0.7016(2) 0.0762(9) Uani 1 1 d .
H35 H 0.3015 0.4374 0.6601 0.091 Uiso 1 1 calc R
C36 C 0.1713(3) 0.48368(18) 0.7747(2) 0.0899(10) Uani 1 1 d .
H36 H 0.1343 0.5267 0.7838 0.108 Uiso 1 1 calc R
C39 C 0.2796(3) 0.35600(19) 0.7491(3) 0.1023(12) Uani 1 1 d .
H39 H 0.3175 0.3132 0.7411 0.123 Uiso 1 1 calc R
C37 C 0.1786(3) 0.4083(2) 0.8224(3) 0.1129(13) Uani 1 1 d .
H37 H 0.1475 0.4011 0.8634 0.135 Uiso 1 1 calc R
C38 C 0.2324(3) 0.3446(2) 0.8081(3) 0.1147(14) Uani 1 1 d .
H38 H 0.2368 0.2935 0.8387 0.138 Uiso 1 1 calc R
H1 H 0.3783(17) 0.5380(14) 0.4432(16) 0.044(8) Uiso 1 1 d .
S1 S 0.37489(5) 0.41463(3) 0.41905(4) 0.04966(19) Uani 1 1 d .
Si1 Si 0.21147(5) 0.59872(4) 0.65413(5) 0.0489(2) Uani 1 1 d .

loop_
_atom_site_aniso_label
_atom_site_aniso_U_11
_atom_site_aniso_U_22
_atom_site_aniso_U_33
_atom_site_aniso_U_23
_atom_site_aniso_U_13
_atom_site_aniso_U_12
C4 0.0484(16) 0.0474(14) 0.0502(15) -0.0056(11) 0.0123(13) 0.0118(12)
O1 0.0513(11) 0.0553(10) 0.0577(11) 0.0120(8) 0.0071(9) 0.0112(8)
O2 0.0616(12) 0.0475(9) 0.0931(14) 0.0012(9) 0.0291(11) -0.0094(9)
N1 0.0401(13) 0.0427(12) 0.0475(13) -0.0053(9) 0.0100(10) -0.0019(10)
C5 0.0516(19) 0.0803(19) 0.0590(19) -0.0003(14) 0.0184(15) 0.0093(15)
C1 0.081(3) 0.114(3) 0.067(2) 0.004(2) 0.028(2) 0.036(2)
C2 0.088(3) 0.090(2) 0.058(2) -0.0198(16) 0.0097(19) 0.023(2)
C3 0.068(2) 0.0527(15) 0.072(2) -0.0110(14) 0.0175(17) 0.0120(14)
C6 0.061(2) 0.109(2) 0.077(2) 0.0141(19) 0.0287(19) 0.0208(18)
C7 0.160(4) 0.207(4) 0.075(3) 0.022(3) 0.063(3) 0.052(3)
C8 0.0375(14) 0.0384(12) 0.0474(14) -0.0015(10) 0.0147(11) -0.0012(10)
C13 0.072(2) 0.0653(17) 0.0540(18) 0.0061(13) 0.0244(16) 0.0084(15)
C14 0.0558(17) 0.0495(14) 0.0461(15) -0.0010(11) 0.0159(13) 0.0027(12)
C9 0.0396(15) 0.0420(13) 0.0441(15) -0.0009(10) 0.0090(12) 0.0062(10)
C10 0.0483(17) 0.0668(16) 0.0599(19) -0.0070(13) 0.0110(14) -0.0033(13)
C12 0.080(2) 0.093(2) 0.0440(17) -0.0009(16) 0.0098(17) 0.0156(19)
C11 0.060(2) 0.089(2) 0.058(2) -0.0131(16) -0.0021(16) -0.0073(17)
C15 0.0523(16) 0.0422(12) 0.0458(15) 0.0005(10) 0.0219(12) 0.0010(11)
C17 0.106(3) 0.079(2) 0.077(2) 0.0046(16) 0.032(2) 0.0433(18)
C16 0.0646(19) 0.0631(15) 0.0494(16) 0.0043(12) 0.0195(14) 0.0195(13)
O3 0.0634(12) 0.0472(9) 0.0489(10) -0.0069(7) 0.0283(9) -0.0077(8)
C19 0.0464(15) 0.0416(13) 0.0524(15) -0.0012(11) 0.0251(12) 0.0056(11)
C20 0.143(4) 0.152(3) 0.090(3) 0.005(2) 0.029(3) 0.099(3)
C21 0.0515(16) 0.0490(14) 0.0571(16) -0.0056(12) 0.0261(13) -0.0032(12)
C23 0.0481(16) 0.0495(13) 0.0479(15) -0.0047(11) 0.0197(13) 0.0080(11)
C22 0.0460(15) 0.0444(13) 0.0552(16) -0.0092(11) 0.0202(13) 0.0021(11)
C27 0.0531(18) 0.0604(16) 0.077(2) -0.0189(14) 0.0274(15) -0.0086(13)
C24 0.0587(19) 0.0680(17) 0.0589(18) -0.0075(13) 0.0270(15) 0.0083(14)
C25 0.0555(19) 0.0813(19) 0.0586(19) -0.0235(15) 0.0132(16) 0.0093(16)
C26 0.0498(18) 0.0734(18) 0.076(2) -0.0293(15) 0.0176(17) -0.0066(14)
C28 0.0536(17) 0.0519(15) 0.0510(15) -0.0046(11) 0.0255(13) -0.0050(12)
C29 0.0564(19) 0.0579(16) 0.0676(19) -0.0045(13) 0.0248(15) 0.0000(13)
C30 0.061(2) 0.0638(17) 0.082(2) -0.0023(14) 0.0288(17) -0.0074(15)
C31 0.052(2) 0.115(3) 0.088(2) -0.001(2) 0.0245(18) -0.013(2)
C32 0.057(2) 0.120(3) 0.084(2) 0.013(2) 0.0243(19) 0.024(2)
C33 0.075(2) 0.076(2) 0.090(2) 0.0043(16) 0.036(2) 0.0222(18)
C34 0.0656(19) 0.0498(15) 0.0576(17) 0.0016(12) 0.0262(15) -0.0003(13)
C35 0.081(2) 0.0508(16) 0.098(2) 0.0046(15) 0.0363(19) 0.0027(15)
C36 0.128(3) 0.0701(19) 0.091(2) 0.0197(17) 0.064(2) 0.0088(19)
C39 0.107(3) 0.057(2) 0.139(3) 0.016(2) 0.045(3) 0.0080(18)
C37 0.164(4) 0.086(3) 0.111(3) 0.037(2) 0.078(3) 0.009(3)
C38 0.143(4) 0.069(2) 0.127(3) 0.037(2) 0.049(3) 0.000(2)
S1 0.0468(4) 0.0404(3) 0.0555(4) 0.0010(3) 0.0138(3) 0.0028(3)
Si1 0.0530(5) 0.0459(4) 0.0503(4) -0.0019(3) 0.0233(4) -0.0009(3)

loop_
_atom_type_symbol
_atom_type_description
_atom_type_scat_dispersion_real
_atom_type_scat_dispersion_imag
_atom_type_scat_source
C C 0.0033 0.0016 'International Tables Vol C Tables 4.2.6.8 and 6.1.1.4'
H H 0.0000 0.0000 'International Tables Vol C Tables 4.2.6.8 and 6.1.1.4'
N N 0.0061 0.0033 'International Tables Vol C Tables 4.2.6.8 and 6.1.1.4'
O O 0.0106 0.0060 'International Tables Vol C Tables 4.2.6.8 and 6.1.1.4'
S S 0.1246 0.1234 'International Tables Vol C Tables 4.2.6.8 and 6.1.1.4'
Si Si 0.0817 0.0704 'International Tables Vol C Tables 4.2.6.8 and 6.1.1.4'

loop_
_geom_angle_atom_site_label_1
_geom_angle_atom_site_label_2
_geom_angle_atom_site_label_3
_geom_angle
C5 C4 C3 120.2(3)
C5 C4 S1 119.2(2)
C3 C4 S1 120.3(2)
C8 N1 S1 122.43(16)
C6 C5 C4 119.4(3)
C2 C1 C6 118.5(3)
C2 C1 C7 120.7(4)
C6 C1 C7 120.8(4)
C1 C2 C3 122.1(3)
C4 C3 C2 118.3(3)
C1 C6 C5 121.6(3)
N1 C8 C9 114.09(19)
N1 C8 C15 108.50(17)
C9 C8 C15 111.31(17)
C12 C13 C14 119.4(3)
C13 C14 C9 121.3(2)
C10 C9 C14 118.2(2)
C10 C9 C8 120.4(2)
C14 C9 C8 121.4(2)
C11 C10 C9 120.5(3)
C11 C12 C13 120.3(3)
C12 C11 C10 120.2(3)
C19 C15 C16 109.98(19)
C19 C15 C8 113.19(17)
C16 C15 C8 110.77(18)
C20 C17 C16 113.6(3)
C17 C16 C15 114.1(2)
C19 O3 Si1 121.99(13)
C21 C19 O3 122.5(2)
C21 C19 C15 124.7(2)
O3 C19 C15 112.75(19)
C19 C21 C22 126.2(2)
C24 C23 C22 117.7(2)
C24 C23 Si1 124.8(2)
C22 C23 Si1 117.47(18)
C27 C22 C23 119.8(2)
C27 C22 C21 119.3(2)
C23 C22 C21 120.9(2)
C26 C27 C22 120.7(3)
C25 C24 C23 121.6(3)
C26 C25 C24 119.8(3)
C25 C26 C27 120.3(3)
C29 C28 C30 117.0(2)
C29 C28 Si1 121.47(19)
C30 C28 Si1 121.10(19)
C33 C29 C28 121.7(3)
C31 C30 C28 121.2(3)
C32 C31 C30 120.5(3)
C31 C32 C33 119.7(3)
C32 C33 C29 119.9(3)
C35 C34 C36 117.3(2)
C35 C34 Si1 121.0(2)
C36 C34 Si1 121.7(2)
C34 C35 C39 121.6(3)
C34 C36 C37 121.9(3)
C38 C39 C35 119.9(4)
C38 C37 C36 119.0(4)
C39 C38 C37 120.3(3)
O2 S1 O1 119.59(10)
O2 S1 N1 107.04(11)
O1 S1 N1 106.14(10)
O2 S1 C4 108.38(12)
O1 S1 C4 107.33(11)
N1 S1 C4 107.87(11)
O3 Si1 C34 106.16(10)
O3 Si1 C23 103.29(10)
C34 Si1 C23 113.56(11)
O3 Si1 C28 107.95(10)
C34 Si1 C28 111.62(12)
C23 Si1 C28 113.48(10)

loop_
_geom_bond_atom_site_label_1
_geom_bond_atom_site_label_2
_geom_bond_distance
C4 C5 1.383(4)
C4 C3 1.385(3)
C4 S1 1.761(3)
O1 S1 1.4370(16)
O2 S1 1.4221(17)
N1 C8 1.476(3)
N1 S1 1.614(2)
C5 C6 1.381(4)
C1 C2 1.359(4)
C1 C6 1.372(4)
C1 C7 1.524(4)
C2 C3 1.399(4)
C8 C9 1.513(3)
C8 C15 1.543(3)
C13 C12 1.373(4)
C13 C14 1.380(3)
C14 C9 1.390(3)
C9 C10 1.385(3)
C10 C11 1.385(4)
C12 C11 1.373(4)
C15 C19 1.494(3)
C15 C16 1.540(3)
C17 C20 1.498(4)
C17 C16 1.508(3)
O3 C19 1.370(3)
O3 Si1 1.6625(16)
C19 C21 1.337(3)
C21 C22 1.464(3)
C23 C24 1.399(3)
C23 C22 1.408(3)
C23 Si1 1.854(2)
C22 C27 1.399(3)
C27 C26 1.373(4)
C24 C25 1.385(4)
C25 C26 1.371(4)
C28 C29 1.385(3)
C28 C30 1.395(3)
C28 Si1 1.857(3)
C29 C33 1.381(4)
C30 C31 1.374(4)
C31 C32 1.366(4)
C32 C33 1.369(4)
C34 C35 1.378(4)
C34 C36 1.383(4)
C34 Si1 1.853(2)
C35 C39 1.379(4)
C36 C37 1.389(4)
C39 C38 1.368(5)
C37 C38 1.370(5)
